data_7118799
loop_
_publ_author_name
'Xiao, Xin-Shan'
'Zou, Chao'
'Guan, Xiangguo'
'Yang, Chen'
'Lu, Wei'
'Che, Chi-Ming'

_publ_section_title
;
 Homoleptic gold(i) N-heterocyclic allenylidene complexes: excited-state
 properties and lyotropic chromonics.
;
_journal_issue 28
_journal_name_full 'Chemical communications (Cambridge, England)'
_journal_page_first 4983
_journal_page_last 4986
_journal_paper_doi 10.1039/c5cc09571a
_journal_volume 52
_journal_year 2016
_chemical_absolute_configuration ad
_chemical_formula_moiety 'C16 H22 Au N2 O2, F6 P'
_chemical_formula_sum 'C16 H20 Au F6 N2 O2 P'
_chemical_formula_weight 614.28
_chemical_name_systematic
;
 ? 
;
_space_group_crystal_system orthorhombic
_space_group_IT_number 19
_space_group_name_Hall 'P 2ac 2ab'
_space_group_name_H-M_alt 'P 21 21 21'
_symmetry_space_group_name_Hall 'P 2ac 2ab'
_symmetry_space_group_name_H-M 'P 21 21 21'
_atom_sites_solution_hydrogens geom
_atom_sites_solution_primary direct
_atom_sites_solution_secondary difmap
_audit_creation_date 2013-04-29
_audit_creation_method
;
  Olex2 1.2
  (compiled 2012.05.09 svn.r2324, GUI svn.r4230)
;
_audit_update_record
;
2015-11-16 deposited with the CCDC.
2016-02-24 downloaded from the CCDC.
;
_cell_angle_alpha 90.00
_cell_angle_beta 90.00
_cell_angle_gamma 90.00
_cell_formula_units_Z 4
_cell_length_a 7.32390(10)
_cell_length_b 13.6625(3)
_cell_length_c 21.1998(15)
_cell_measurement_temperature 295
_cell_volume 2121.31(16)
_computing_molecular_graphics
;
O. V. Dolomanov, L. J. Bourhis, R. J. Gildea, J. A. K. Howard and H. Puschmann,
OLEX2: a complete structure solution, refinement and analysis program.
J. Appl. Cryst. (2009). 42, 339-341.
;
_computing_publication_material
;
O. V. Dolomanov, L. J. Bourhis, R. J. Gildea, J. A. K. Howard and H. Puschmann,
OLEX2: a complete structure solution, refinement and analysis program.
J. Appl. Cryst. (2009). 42, 339-341.
;
_computing_structure_refinement
;
XL, G.M. Sheldrick, Acta Cryst.
(2008). A64, 112-122
;
_computing_structure_solution 'SHELXS-97 (Sheldrick, 2008)'
_diffrn_ambient_temperature 295
_diffrn_measured_fraction_theta_full 0.993
_diffrn_measured_fraction_theta_max 0.994
_diffrn_measurement_device_type 'Rigaku Saturn944+ CCD'
_diffrn_radiation_monochromator graphite
_diffrn_radiation_type CuK\a
_diffrn_radiation_wavelength 1.54178
_diffrn_reflns_av_R_equivalents 0.0662
_diffrn_reflns_av_unetI/netI 0.0618
_diffrn_reflns_limit_h_max 8
_diffrn_reflns_limit_h_min -6
_diffrn_reflns_limit_k_max 16
_diffrn_reflns_limit_k_min -15
_diffrn_reflns_limit_l_max 25
_diffrn_reflns_limit_l_min -24
_diffrn_reflns_number 13241
_diffrn_reflns_theta_full 68.24
_diffrn_reflns_theta_max 68.24
_diffrn_reflns_theta_min 101
_diffrn_source 'fine-focus sealed tube'
_diffrn_standards_interval_time 1
_exptl_absorpt_coefficient_mu 14.363
_exptl_absorpt_correction_T_max 0.488
_exptl_absorpt_correction_T_min 0.444
_exptl_absorpt_correction_type multi-scan
_exptl_absorpt_process_details SADABS
_exptl_crystal_colour 'clear light colourless'
_exptl_crystal_colour_lustre clear
_exptl_crystal_colour_modifier light
_exptl_crystal_colour_primary colourless
_exptl_crystal_density_diffrn 1.923
_exptl_crystal_density_method 'not measured'
_exptl_crystal_description needle
_exptl_crystal_F_000 1176
_exptl_crystal_size_max 0.3
_exptl_crystal_size_mid 0.05
_exptl_crystal_size_min 0.05
_refine_diff_density_max 0.872
_refine_diff_density_min -1.603
_refine_diff_density_rms 0.182
_refine_ls_abs_structure_details 'Flack H D (1983), Acta Cryst. A39, 876-881'
_refine_ls_abs_structure_Flack 0.43(3)
_refine_ls_extinction_method none
_refine_ls_goodness_of_fit_ref 1.172
_refine_ls_hydrogen_treatment mixed
_refine_ls_matrix_type full
_refine_ls_number_parameters 255
_refine_ls_number_reflns 3802
_refine_ls_number_restraints 15
_refine_ls_restrained_S_all 1.178
_refine_ls_R_factor_all 0.0570
_refine_ls_R_factor_gt 0.0445
_refine_ls_shift/su_max 0.000
_refine_ls_shift/su_mean 0.000
_refine_ls_structure_factor_coef Fsqd
_refine_ls_weighting_details 'calc w=1/[\s^2^(Fo^2^)+(0.0348P)^2^+13.4888P] where P=(Fo^2^+2Fc^2^)/3'
_refine_ls_weighting_scheme calc
_refine_ls_wR_factor_gt 0.1016
_refine_ls_wR_factor_ref 0.1367
_reflns_number_gt 3320
_reflns_number_total 3802
_reflns_threshold_expression >2sigma(I)
_cod_data_source_file c5cc09571a2.cif
_cod_data_source_block c
_cod_depositor_comments 'Adding full bibliography for 7118798--7118800.cif.'
_cod_database_code 7118799

loop_
_space_group_symop_id
_space_group_symop_operation_xyz
1 'x, y, z'
2 'x+1/2, -y+1/2, -z'
3 '-x, y+1/2, -z+1/2'
4 '-x+1/2, -y, z+1/2'

loop_
_atom_site_label
_atom_site_type_symbol
_atom_site_fract_x
_atom_site_fract_y
_atom_site_fract_z
_atom_site_U_iso_or_equiv
_atom_site_adp_type
_atom_site_occupancy
_atom_site_symmetry_multiplicity
_atom_site_calc_flag
_atom_site_refinement_flags
Au1 Au 0.72696(7) 0.42824(4) 0.53674(2) 0.05778(19) Uani 1 1 d .
P1 P 0.0329(6) 0.6825(3) 0.30229(19) 0.0684(10) Uani 1 1 d .
F2 F -0.172(2) 0.6956(18) 0.3016(8) 0.192(8) Uani 1 1 d .
F3 F -0.001(3) 0.618(2) 0.3567(13) 0.277(16) Uani 1 1 d .
F4 F 0.014(4) 0.612(3) 0.2515(16) 0.33(2) Uani 1 1 d .
F5 F 0.234(2) 0.665(2) 0.3020(10) 0.276(15) Uani 1 1 d .
N1 N 0.0915(16) 0.4558(8) 0.6671(5) 0.060(3) Uani 1 1 d .
N2 N 1.3640(16) 0.5499(7) 0.4397(5) 0.056(3) Uani 1 1 d .
O1 O 1.3117(11) 0.4189(7) 0.3805(5) 0.070(2) Uani 1 1 d .
C1 C 0.487(3) 0.4110(11) 0.5814(7) 0.073(4) Uani 1 1 d .
C2 C 0.342(2) 0.4013(11) 0.6073(7) 0.067(4) Uani 1 1 d .
C3 C 0.1803(17) 0.3875(10) 0.6382(6) 0.052(3) Uani 1 1 d .
C4 C 0.162(2) 0.5568(11) 0.6731(9) 0.090(5) Uani 1 1 d D
H4A H 0.1865 0.5850 0.6320 0.108 Uiso 1 1 calc R
H4B H 0.2724 0.5585 0.6982 0.108 Uiso 1 1 calc R
C7 C -0.0824(17) 0.4385(12) 0.7011(8) 0.073(4) Uani 1 1 d D
H7A H -0.0648 0.3943 0.7364 0.088 Uiso 1 1 calc R
H7B H -0.1743 0.4116 0.6732 0.088 Uiso 1 1 calc R
O2 O 0.0986(14) 0.3011(7) 0.6383(6) 0.080(3) Uani 1 1 d .
C9 C 0.953(2) 0.4441(11) 0.4908(7) 0.062(3) Uani 1 1 d .
C10 C 1.0924(18) 0.4589(10) 0.4616(7) 0.064(3) Uani 1 1 d .
C11 C 1.2570(19) 0.4772(8) 0.4272(6) 0.055(3) Uani 1 1 d .
C12 C 1.5282(15) 0.5765(11) 0.4031(6) 0.056(3) Uani 1 1 d .
H12A H 1.4981 0.5902 0.3594 0.068 Uiso 1 1 calc R
H12B H 1.6193 0.5250 0.4047 0.068 Uiso 1 1 calc R
C13 C 1.594(2) 0.6683(12) 0.4371(8) 0.078(4) Uani 1 1 d U
H13A H 1.7033 0.6539 0.4609 0.094 Uiso 1 1 calc R
H13B H 1.6221 0.7189 0.4065 0.094 Uiso 1 1 calc R
C14 C 1.460(3) 0.7003(16) 0.4768(11) 0.108(6) Uani 1 1 d U
H14A H 1.3965 0.7551 0.4577 0.130 Uiso 1 1 calc R
H14B H 1.5144 0.7227 0.5159 0.130 Uiso 1 1 calc R
C15 C 1.328(2) 0.6216(11) 0.4903(8) 0.072(4) Uani 1 1 d .
H15A H 1.2039 0.6456 0.4885 0.087 Uiso 1 1 calc R
H15B H 1.3503 0.5932 0.5316 0.087 Uiso 1 1 calc R
C16 C 1.196(3) 0.3424(14) 0.3576(10) 0.105(6) Uani 1 1 d .
H16A H 1.2187 0.3320 0.3136 0.158 Uiso 1 1 calc R
H16B H 1.0702 0.3608 0.3635 0.158 Uiso 1 1 calc R
H16C H 1.2201 0.2832 0.3805 0.158 Uiso 1 1 calc R
F0AA F 0.056(5) 0.752(3) 0.3516(14) 0.33(2) Uani 1 1 d .
F8 F 0.076(4) 0.763(2) 0.2543(12) 0.282(15) Uani 1 1 d .
C0AA C -0.136(3) 0.5388(12) 0.7236(11) 0.117(8) Uani 1 1 d D
H0AA H -0.2513 0.5577 0.7047 0.141 Uiso 1 1 calc R
H0AB H -0.1510 0.5383 0.7691 0.141 Uiso 1 1 calc R
C1AA C 0.008(3) 0.6099(15) 0.7057(14) 0.134(10) Uani 1 1 d D
H1AA H 0.0539 0.6426 0.7431 0.160 Uiso 1 1 calc R
H1AB H -0.0426 0.6591 0.6777 0.160 Uiso 1 1 calc R
C17A C 0.181(3) 0.2227(13) 0.6023(13) 0.135(10) Uani 1 1 d .
H17A H 0.2055 0.2451 0.5602 0.203 Uiso 1 1 calc R
H17B H 0.0984 0.1681 0.6006 0.203 Uiso 1 1 calc R
H17C H 0.2927 0.2029 0.6220 0.203 Uiso 1 1 calc R

loop_
_atom_site_aniso_label
_atom_site_aniso_U_11
_atom_site_aniso_U_22
_atom_site_aniso_U_33
_atom_site_aniso_U_23
_atom_site_aniso_U_13
_atom_site_aniso_U_12
Au1 0.0452(3) 0.0720(3) 0.0561(3) 0.0055(3) 0.0062(2) -0.0053(2)
P1 0.063(2) 0.079(3) 0.063(2) 0.005(2) -0.0028(17) 0.0071(19)
F2 0.090(10) 0.33(3) 0.153(12) -0.027(15) -0.006(9) 0.009(13)
F3 0.24(2) 0.30(3) 0.30(3) 0.23(3) 0.11(2) 0.12(2)
F4 0.25(3) 0.37(4) 0.35(3) -0.26(3) 0.13(2) -0.13(3)
F5 0.074(10) 0.54(4) 0.213(17) 0.08(2) 0.013(11) 0.106(19)
N1 0.060(7) 0.060(7) 0.059(6) 0.007(5) 0.016(5) -0.004(5)
N2 0.064(7) 0.051(6) 0.054(6) 0.000(5) 0.014(5) -0.007(5)
O1 0.047(5) 0.065(5) 0.099(7) -0.020(5) 0.013(4) -0.016(5)
C1 0.097(12) 0.056(9) 0.064(9) 0.010(7) -0.001(8) 0.014(8)
C2 0.070(9) 0.080(10) 0.052(7) 0.002(7) 0.018(7) -0.004(7)
C3 0.038(7) 0.068(7) 0.051(7) 0.004(6) 0.000(5) -0.011(6)
C4 0.091(12) 0.069(10) 0.110(13) -0.019(9) 0.027(10) -0.012(9)
C7 0.036(6) 0.092(11) 0.092(10) -0.009(9) 0.025(6) 0.009(8)
O2 0.059(6) 0.065(6) 0.116(9) -0.014(6) 0.028(6) -0.002(5)
C9 0.058(8) 0.061(8) 0.067(8) 0.001(7) 0.003(6) -0.002(7)
C10 0.054(8) 0.066(8) 0.072(8) 0.004(8) 0.020(8) 0.012(6)
C11 0.050(7) 0.054(6) 0.061(7) 0.007(5) 0.005(6) -0.008(6)
C12 0.034(6) 0.063(7) 0.072(8) -0.003(7) 0.006(5) -0.011(7)
C13 0.052(7) 0.089(8) 0.095(8) -0.012(7) 0.014(6) -0.008(6)
C14 0.085(9) 0.115(9) 0.124(10) -0.025(8) 0.024(8) -0.025(8)
C15 0.059(9) 0.064(8) 0.093(10) -0.007(7) 0.029(7) 0.003(7)
C16 0.078(13) 0.102(12) 0.136(15) -0.028(12) 0.037(11) -0.029(11)
F0AA 0.36(4) 0.38(4) 0.26(3) -0.20(3) 0.03(3) -0.11(3)
F8 0.29(3) 0.33(3) 0.23(2) 0.17(2) -0.01(2) -0.05(3)
C0AA 0.115(17) 0.096(13) 0.141(18) 0.007(12) 0.072(15) 0.023(12)
C1AA 0.13(2) 0.099(16) 0.17(2) -0.036(16) 0.051(18) 0.008(14)
C17A 0.118(17) 0.066(10) 0.22(3) -0.058(14) 0.063(18) 0.001(11)

loop_
_atom_type_symbol
_atom_type_description
_atom_type_scat_dispersion_real
_atom_type_scat_dispersion_imag
_atom_type_scat_source
C C 0.0181 0.0091 'International Tables Vol C Tables 4.2.6.8 and 6.1.1.4'
H H 0.0000 0.0000 'International Tables Vol C Tables 4.2.6.8 and 6.1.1.4'
N N 0.0311 0.0180 'International Tables Vol C Tables 4.2.6.8 and 6.1.1.4'
O O 0.0492 0.0322 'International Tables Vol C Tables 4.2.6.8 and 6.1.1.4'
F F 0.0727 0.0534 'International Tables Vol C Tables 4.2.6.8 and 6.1.1.4'
P P 0.2955 0.4335 'International Tables Vol C Tables 4.2.6.8 and 6.1.1.4'
Au Au -4.4197 7.2980 'International Tables Vol C Tables 4.2.6.8 and 6.1.1.4'

loop_
_geom_angle_atom_site_label_1
_geom_angle_atom_site_label_2
_geom_angle_atom_site_label_3
_geom_angle
C9 Au1 C1 177.9(6)
F2 P1 F8 96.4(15)
F3 P1 F2 84.9(12)
F3 P1 F5 94.2(13)
F3 P1 F8 170(2)
F4 P1 F2 88.7(15)
F4 P1 F3 99(2)
F4 P1 F5 89.2(17)
F4 P1 F8 90.3(19)
F5 P1 F2 177.5(16)
F5 P1 F8 84.8(15)
F0AA P1 F2 92.5(18)
F0AA P1 F3 81.1(19)
F0AA P1 F4 178.7(18)
F0AA P1 F5 90(2)
F0AA P1 F8 89.1(19)
C3 N1 C4 122.7(11)
C3 N1 C7 123.2(11)
C4 N1 C7 114.0(11)
C11 N2 C12 125.1(11)
C11 N2 C15 123.5(11)
C12 N2 C15 111.3(10)
C11 O1 C16 120.6(11)
C2 C1 Au1 178.9(14)
C1 C2 C3 177.7(17)
N1 C3 C2 124.3(13)
N1 C3 O2 114.6(11)
O2 C3 C2 121.0(13)
N1 C4 H4A 111.1
N1 C4 H4B 111.1
N1 C4 C1AA 103.3(13)
H4A C4 H4B 109.1
C1AA C4 H4A 111.1
C1AA C4 H4B 111.1
N1 C7 H7A 111.1
N1 C7 H7B 111.1
N1 C7 C0AA 103.5(13)
H7A C7 H7B 109.0
C0AA C7 H7A 111.1
C0AA C7 H7B 111.1
C3 O2 C17A 118.1(13)
C10 C9 Au1 176.7(13)
C9 C10 C11 179.6(16)
N2 C11 O1 115.5(11)
N2 C11 C10 122.6(12)
O1 C11 C10 121.9(11)
N2 C12 H12A 111.3
N2 C12 H12B 111.3
N2 C12 C13 102.1(10)
H12A C12 H12B 109.2
C13 C12 H12A 111.3
C13 C12 H12B 111.3
C12 C13 H13A 109.8
C12 C13 H13B 109.8
H13A C13 H13B 108.3
C14 C13 C12 109.3(14)
C14 C13 H13A 109.8
C14 C13 H13B 109.8
C13 C14 H14A 109.5
C13 C14 H14B 109.5
C13 C14 C15 110.9(17)
H14A C14 H14B 108.0
C15 C14 H14A 109.5
C15 C14 H14B 109.5
N2 C15 H15A 111.1
N2 C15 H15B 111.1
C14 C15 N2 103.1(12)
C14 C15 H15A 111.1
C14 C15 H15B 111.1
H15A C15 H15B 109.1
O1 C16 H16A 109.5
O1 C16 H16B 109.5
O1 C16 H16C 109.5
H16A C16 H16B 109.5
H16A C16 H16C 109.5
H16B C16 H16C 109.5
C7 C0AA H0AA 109.8
C7 C0AA H0AB 109.8
H0AA C0AA H0AB 108.3
C1AA C0AA C7 109.3(14)
C1AA C0AA H0AA 109.8
C1AA C0AA H0AB 109.8
C4 C1AA H1AA 109.8
C4 C1AA H1AB 109.8
C0AA C1AA C4 109.4(15)
C0AA C1AA H1AA 109.8
C0AA C1AA H1AB 109.8
H1AA C1AA H1AB 108.2
O2 C17A H17A 109.5
O2 C17A H17B 109.5
O2 C17A H17C 109.5
H17A C17A H17B 109.5
H17A C17A H17C 109.5
H17B C17A H17C 109.5

loop_
_geom_bond_atom_site_label_1
_geom_bond_atom_site_label_2
_geom_bond_distance
Au1 C1 2.008(19)
Au1 C9 1.936(14)
P1 F2 1.512(15)
P1 F3 1.474(16)
P1 F4 1.46(2)
P1 F5 1.494(15)
P1 F0AA 1.42(2)
P1 F8 1.53(2)
N1 C3 1.292(16)
N1 C4 1.477(19)
N1 C7 1.483(16)
N2 C11 1.293(16)
N2 C12 1.476(15)
N2 C15 1.477(17)
O1 C11 1.332(15)
O1 C16 1.431(19)
C1 C2 1.21(2)
C2 C3 1.364(18)
C3 O2 1.324(16)
C4 H4A 0.9700
C4 H4B 0.9700
C4 C1AA 1.507(16)
C7 H7A 0.9700
C7 H7B 0.9700
C7 C0AA 1.502(16)
O2 C17A 1.446(19)
C9 C10 1.207(18)
C10 C11 1.432(18)
C12 H12A 0.9700
C12 H12B 0.9700
C12 C13 1.52(2)
C13 H13A 0.9700
C13 H13B 0.9700
C13 C14 1.36(2)
C14 H14A 0.9700
C14 H14B 0.9700
C14 C15 1.47(2)
C15 H15A 0.9700
C15 H15B 0.9700
C16 H16A 0.9600
C16 H16B 0.9600
C16 H16C 0.9600
C0AA H0AA 0.9700
C0AA H0AB 0.9700
C0AA C1AA 1.484(17)
C1AA H1AA 0.9700
C1AA H1AB 0.9700
C17A H17A 0.9600
C17A H17B 0.9600
C17A H17C 0.9600
